data_7700298
loop_
_publ_author_name
'Conejo-Rodr\'iguez, Ver\'onica'
'Pe\~nas-Defrutos, Marconi N'
'Espinet, Pablo'

_publ_section_title
;
 4-Pyridylisocyanide gold(i) and gold(i)-plus-silver(i) luminescent and
 mechanochromic materials: the silver role.
;
_journal_issue 28
_journal_name_full 'Dalton transactions (Cambridge, England : 2003)'
_journal_page_first 10412
_journal_page_last 10416
_journal_paper_doi 10.1039/c9dt01618j
_journal_volume 48
_journal_year 2019
_chemical_formula_moiety 'C12 H4 Au Cl2 F3 N2'
_chemical_formula_sum 'C12 H4 Au Cl2 F3 N2'
_chemical_formula_weight 501.04
_space_group_crystal_system triclinic
_space_group_IT_number 2
_space_group_name_Hall '-P 1'
_space_group_name_H-M_alt 'P -1'
_symmetry_space_group_name_Hall '-P 1'
_symmetry_space_group_name_H-M 'P -1'
_atom_sites_solution_hydrogens geom
_atom_sites_solution_primary iterative
_audit_creation_date 2019-05-14
_audit_creation_method
;
Olex2 1.2
(compiled 2018.05.29 svn.r3508 for OlexSys, GUI svn.r5506)
;
_audit_update_record
;
2019-05-16 deposited with the CCDC.    2019-06-19 downloaded from the CCDC.
;
_cell_angle_alpha 71.133(5)
_cell_angle_beta 87.315(4)
_cell_angle_gamma 66.146(5)
_cell_formula_units_Z 4
_cell_length_a 10.0232(5)
_cell_length_b 11.4385(6)
_cell_length_c 13.5702(7)
_cell_measurement_reflns_used 3836
_cell_measurement_temperature 294
_cell_measurement_theta_max 27.9530
_cell_measurement_theta_min 3.6300
_cell_volume 1340.13(14)
_computing_cell_refinement 'CrysAlisPro 1.171.38.41 (Rigaku OD, 2015)'
_computing_data_collection 'CrysAlisPro 1.171.38.41 (Rigaku OD, 2015)'
_computing_data_reduction 'CrysAlisPro 1.171.38.41 (Rigaku OD, 2015)'
_computing_molecular_graphics 'Olex2 (Dolomanov et al., 2009)'
_computing_publication_material 'Olex2 (Dolomanov et al., 2009)'
_computing_structure_refinement 'ShelXL (Sheldrick, 2015)'
_computing_structure_solution 'olex2.solve (Bourhis et al., 2015)'
_diffrn_ambient_temperature 294
_diffrn_detector 'CCD plate'
_diffrn_detector_area_resol_mean 10.4757
_diffrn_detector_type Atlas
_diffrn_measured_fraction_theta_full 0.998
_diffrn_measured_fraction_theta_max 0.833
_diffrn_measurement_details
;
List of Runs (angles in degrees, time in seconds):

  # Type    Start    End  Width  t~exp~   \w     \q     \k     \f   Frames
#--------------------------------------------------------------------------
  1  \w    -33.00  60.00   1.00    8.16    --  -10.64  57.00-120.00   93
  2  \w    -80.00  17.00   1.00    8.16    --  -10.64 -57.00  90.00   97
  3  \w    -13.00  78.00   1.00    8.16    --   12.20  77.00   0.00   91
;
_diffrn_measurement_device 'four-circle diffractometer'
_diffrn_measurement_device_type 'SuperNova, Dual, Cu at zero, Atlas'
_diffrn_measurement_method '\w scans'
_diffrn_orient_matrix_type 'CrysAlisPro convention (1999,Acta A55,543-557)'
_diffrn_orient_matrix_UB_11 -0.0609562000
_diffrn_orient_matrix_UB_12 0.0431182000
_diffrn_orient_matrix_UB_13 -0.0379362000
_diffrn_orient_matrix_UB_21 -0.0482301000
_diffrn_orient_matrix_UB_22 -0.0083960000
_diffrn_orient_matrix_UB_23 0.0389526000
_diffrn_orient_matrix_UB_31 -0.0013847000
_diffrn_orient_matrix_UB_32 0.0569344000
_diffrn_orient_matrix_UB_33 0.0111171000
_diffrn_radiation_monochromator mirror
_diffrn_radiation_probe x-ray
_diffrn_radiation_type MoK\a
_diffrn_radiation_wavelength 0.71073
_diffrn_reflns_av_R_equivalents 0.0661
_diffrn_reflns_av_unetI/netI 0.0759
_diffrn_reflns_Laue_measured_fraction_full 0.998
_diffrn_reflns_Laue_measured_fraction_max 0.833
_diffrn_reflns_limit_h_max 12
_diffrn_reflns_limit_h_min -10
_diffrn_reflns_limit_k_max 14
_diffrn_reflns_limit_k_min -15
_diffrn_reflns_limit_l_max 13
_diffrn_reflns_limit_l_min -17
_diffrn_reflns_number 10395
_diffrn_reflns_point_group_measured_fraction_full 0.998
_diffrn_reflns_point_group_measured_fraction_max 0.833
_diffrn_reflns_theta_full 25.242
_diffrn_reflns_theta_max 29.544
_diffrn_reflns_theta_min 3.551
_diffrn_source 'micro-focus sealed X-ray tube'
_diffrn_source_type 'SuperNova (Mo) X-ray Source'
_exptl_absorpt_coefficient_mu 11.399
_exptl_absorpt_correction_T_max 0.339
_exptl_absorpt_correction_T_min 0.186
_exptl_absorpt_correction_type gaussian
_exptl_absorpt_process_details
;
CrysAlisPro 1.171.38.41 (Rigaku Oxford Diffraction, 2015)
Numerical absorption correction based on gaussian integration over
            a multifaceted crystal model
Empirical absorption correction using spherical harmonics,
 implemented in SCALE3 ABSPACK scaling algorithm.
;
_exptl_crystal_colour colourless
_exptl_crystal_colour_primary colourless
_exptl_crystal_density_diffrn 2.483
_exptl_crystal_description rhombohedral
_exptl_crystal_F_000 920
_exptl_crystal_size_max 0.248
_exptl_crystal_size_mid 0.141
_exptl_crystal_size_min 0.14
_refine_diff_density_max 1.096
_refine_diff_density_min -1.791
_refine_diff_density_rms 0.179
_refine_ls_extinction_method none
_refine_ls_goodness_of_fit_ref 1.029
_refine_ls_hydrogen_treatment constr
_refine_ls_matrix_type full
_refine_ls_number_parameters 361
_refine_ls_number_reflns 6239
_refine_ls_number_restraints 0
_refine_ls_restrained_S_all 1.029
_refine_ls_R_factor_all 0.0759
_refine_ls_R_factor_gt 0.0483
_refine_ls_shift/su_max 0.001
_refine_ls_shift/su_mean 0.000
_refine_ls_structure_factor_coef Fsqd
_refine_ls_weighting_details 'w=1/[\s^2^(Fo^2^)+(0.0331P)^2^] where P=(Fo^2^+2Fc^2^)/3'
_refine_ls_weighting_scheme calc
_refine_ls_wR_factor_gt 0.0927
_refine_ls_wR_factor_ref 0.1114
_reflns_Friedel_coverage 0.000
_reflns_number_gt 4421
_reflns_number_total 6239
_reflns_threshold_expression 'I > 2\s(I)'
_cod_data_source_file c9dt01618j2.cif
_cod_data_source_block 2
_cod_depositor_comments 'Adding full bibliography for 7700298--7700301.cif.'
_cod_original_cell_volume 1340.13(13)
_cod_database_code 7700298
_shelx_shelxl_version_number 2014/7
_chemical_oxdiff_formula 'C12 H4 Au Cl2 F3 N2'
_chemical_oxdiff_usercomment colourless
_shelx_space_group_comment
;
The symmetry employed for this shelxl refinement is uniquely defined
by the following loop, which should always be used as a source of
symmetry information in preference to the above space-group names.
They are only intended as comments.
;
_shelx_estimated_absorpt_t_max 0.298
_shelx_estimated_absorpt_t_min 0.164
_reflns_odcompleteness_completeness 99.78
_reflns_odcompleteness_iscentric 1
_reflns_odcompleteness_theta 26.32
_olex2_refinement_description
;
1. Fixed Uiso
 At 1.2 times of:
  All C(H) groups
2.a Aromatic/amide H refined with riding coordinates:
 C4B(H4B), C7B(H7B), C3B(H3B), C6B(H6B), C4A(H4A), C3A(H3A), C7A(H7A), C6A(H6A)
;
_olex2_submission_special_instructions 'No special instructions were received'
_oxdiff_exptl_absorpt_empirical_details
;
Empirical correction (ABSPACK) includes:
- Absorption correction using spherical harmonics
- Frame scaling
;
_oxdiff_exptl_absorpt_empirical_full_max 1.204
_oxdiff_exptl_absorpt_empirical_full_min 0.650

loop_
_space_group_symop_operation_xyz
'x, y, z'
'-x, -y, -z'

loop_
_atom_site_label
_atom_site_type_symbol
_atom_site_fract_x
_atom_site_fract_y
_atom_site_fract_z
_atom_site_U_iso_or_equiv
_atom_site_adp_type
_atom_site_occupancy
_atom_site_site_symmetry_order
_atom_site_calc_flag
_atom_site_refinement_flags_posn
Au1A Au 0.30958(4) 0.44283(3) 0.89246(3) 0.05221(12) Uani 1 1 d .
Au1B Au 0.17252(4) -0.10939(3) 0.53975(3) 0.05850(13) Uani 1 1 d .
Cl5B Cl -0.0642(3) -0.2906(2) 0.92496(17) 0.0622(6) Uani 1 1 d .
Cl5A Cl 0.4532(3) 0.3669(3) 0.5040(2) 0.0772(7) Uani 1 1 d .
Cl3B Cl -0.0806(3) -0.4885(2) 0.61974(19) 0.0718(7) Uani 1 1 d .
Cl3A Cl 0.1591(3) 0.0932(2) 0.7407(2) 0.0739(7) Uani 1 1 d .
F16B F 0.0855(6) -0.1459(5) 0.7776(4) 0.0685(14) Uani 1 1 d .
F16A F 0.4242(6) 0.4766(4) 0.6719(4) 0.0617(13) Uani 1 1 d .
F12B F 0.0647(6) -0.3157(5) 0.5083(4) 0.0731(15) Uani 1 1 d .
F14A F 0.3086(6) 0.1794(4) 0.5603(4) 0.0700(15) Uani 1 1 d .
F14B F -0.1313(6) -0.4513(4) 0.8235(4) 0.0635(13) Uani 1 1 d .
F12A F 0.1856(7) 0.2227(6) 0.8869(4) 0.0831(17) Uani 1 1 d .
C12B C 0.0368(10) -0.3077(8) 0.6052(6) 0.053(2) Uani 1 1 d .
C16B C 0.0442(9) -0.2220(7) 0.7378(7) 0.049(2) Uani 1 1 d .
C11B C 0.0780(9) -0.2232(7) 0.6380(7) 0.051(2) Uani 1 1 d .
C14B C -0.0640(9) -0.3756(7) 0.7629(6) 0.0452(18) Uani 1 1 d .
C16A C 0.3650(9) 0.3831(7) 0.6926(7) 0.052(2) Uani 1 1 d .
C15A C 0.3699(9) 0.3278(8) 0.6161(6) 0.051(2) Uani 1 1 d .
C15B C -0.0215(9) -0.2977(7) 0.8010(6) 0.0466(19) Uani 1 1 d .
C14A C 0.3068(10) 0.2357(7) 0.6339(6) 0.050(2) Uani 1 1 d .
C13B C -0.0320(9) -0.3860(7) 0.6646(6) 0.0467(19) Uani 1 1 d .
C11A C 0.3091(9) 0.3514(7) 0.7858(6) 0.0476(19) Uani 1 1 d .
C4B C 0.5211(11) 0.2483(8) 0.2413(8) 0.069(3) Uani 1 1 d .
H4B H 0.5607 0.3039 0.2533 0.083 Uiso 1 1 calc R
C2B C 0.4024(9) 0.1048(7) 0.3031(6) 0.051(2) Uani 1 1 d .
N5B N 0.5307(9) 0.2330(8) 0.1485(6) 0.073(2) Uani 1 1 d .
C7B C 0.4092(10) 0.0846(9) 0.2088(7) 0.062(2) Uani 1 1 d .
H7B H 0.3697 0.0295 0.1958 0.074 Uiso 1 1 calc R
N1B N 0.3314(8) 0.0415(7) 0.3821(6) 0.0589(19) Uani 1 1 d .
C3B C 0.4573(10) 0.1886(8) 0.3205(7) 0.058(2) Uani 1 1 d .
H3B H 0.4512 0.2042 0.3840 0.070 Uiso 1 1 calc R
C1B C 0.2729(10) -0.0120(9) 0.4417(8) 0.066(3) Uani 1 1 d .
C13A C 0.2420(9) 0.2015(7) 0.7245(7) 0.053(2) Uani 1 1 d .
C12A C 0.2492(10) 0.2586(7) 0.7977(6) 0.053(2) Uani 1 1 d .
C6B C 0.4769(11) 0.1491(10) 0.1339(8) 0.069(3) Uani 1 1 d .
H6B H 0.4857 0.1338 0.0701 0.083 Uiso 1 1 calc R
N1A N 0.2864(8) 0.6126(6) 1.0363(6) 0.0546(18) Uani 1 1 d .
C1A C 0.3028(10) 0.5445(8) 0.9879(6) 0.053(2) Uani 1 1 d .
C2A C 0.2644(9) 0.7033(8) 1.0885(7) 0.053(2) Uani 1 1 d .
N5A N 0.2201(10) 0.8881(9) 1.1901(7) 0.082(3) Uani 1 1 d .
C4A C 0.2541(11) 0.7595(10) 1.2414(8) 0.071(3) Uani 1 1 d .
H4A H 0.2630 0.7314 1.3142 0.085 Uiso 1 1 calc R
C3A C 0.2772(11) 0.6639(9) 1.1948(7) 0.063(2) Uani 1 1 d .
H3A H 0.3012 0.5739 1.2350 0.075 Uiso 1 1 calc R
C7A C 0.2265(11) 0.8363(9) 1.0332(8) 0.072(3) Uani 1 1 d .
H7A H 0.2147 0.8675 0.9604 0.086 Uiso 1 1 calc R
C6A C 0.2059(13) 0.9236(9) 1.0884(9) 0.087(4) Uani 1 1 d .
H6A H 0.1800 1.0146 1.0501 0.105 Uiso 1 1 calc R

loop_
_atom_site_aniso_label
_atom_site_aniso_U_11
_atom_site_aniso_U_22
_atom_site_aniso_U_33
_atom_site_aniso_U_23
_atom_site_aniso_U_13
_atom_site_aniso_U_12
Au1A 0.0627(2) 0.0502(2) 0.0502(2) -0.02260(15) 0.00811(16) -0.02531(16)
Au1B 0.0607(2) 0.0549(2) 0.0600(2) -0.00877(16) 0.01431(17) -0.03288(17)
Cl5B 0.0704(15) 0.0724(13) 0.0510(12) -0.0256(10) 0.0156(11) -0.0334(11)
Cl5A 0.113(2) 0.0953(16) 0.0638(15) -0.0428(13) 0.0397(14) -0.0728(16)
Cl3B 0.100(2) 0.0702(14) 0.0701(15) -0.0302(11) 0.0127(14) -0.0542(13)
Cl3A 0.102(2) 0.0682(14) 0.0749(16) -0.0215(12) 0.0184(14) -0.0602(14)
F16B 0.095(4) 0.077(3) 0.066(3) -0.035(3) 0.020(3) -0.059(3)
F16A 0.083(4) 0.070(3) 0.061(3) -0.031(2) 0.020(3) -0.054(3)
F12B 0.105(4) 0.084(3) 0.047(3) -0.028(3) 0.028(3) -0.053(3)
F14A 0.109(4) 0.067(3) 0.063(3) -0.036(2) 0.020(3) -0.055(3)
F14B 0.077(4) 0.070(3) 0.058(3) -0.017(2) 0.019(3) -0.050(3)
F12A 0.123(5) 0.099(4) 0.062(3) -0.039(3) 0.049(3) -0.074(4)
C12B 0.064(6) 0.055(5) 0.040(4) -0.015(4) 0.007(4) -0.024(4)
C16B 0.050(5) 0.042(4) 0.057(5) -0.015(4) -0.001(4) -0.023(4)
C11B 0.045(5) 0.046(4) 0.060(5) -0.014(4) 0.008(4) -0.021(4)
C14B 0.048(5) 0.038(4) 0.050(5) -0.009(3) 0.004(4) -0.023(3)
C16A 0.061(6) 0.045(4) 0.059(5) -0.019(4) 0.006(4) -0.027(4)
C15A 0.064(6) 0.057(5) 0.045(5) -0.021(4) 0.016(4) -0.036(4)
C15B 0.048(5) 0.046(4) 0.043(4) -0.017(3) 0.002(4) -0.016(3)
C14A 0.067(6) 0.042(4) 0.053(5) -0.024(4) 0.012(4) -0.029(4)
C13B 0.057(5) 0.036(4) 0.049(5) -0.015(3) 0.005(4) -0.020(3)
C11A 0.066(5) 0.045(4) 0.038(4) -0.022(3) 0.010(4) -0.024(4)
C4B 0.078(7) 0.063(6) 0.074(7) -0.014(5) 0.014(5) -0.046(5)
C2B 0.049(5) 0.043(4) 0.052(5) 0.001(3) 0.005(4) -0.025(4)
N5B 0.074(6) 0.082(5) 0.057(5) -0.006(4) 0.015(4) -0.040(5)
C7B 0.075(7) 0.072(6) 0.049(5) -0.011(4) 0.000(5) -0.047(5)
N1B 0.053(5) 0.059(4) 0.060(5) -0.012(3) 0.007(4) -0.025(4)
C3B 0.065(6) 0.062(5) 0.053(5) -0.017(4) 0.012(4) -0.034(4)
C1B 0.059(6) 0.058(5) 0.076(7) -0.012(5) 0.015(5) -0.028(5)
C13A 0.060(6) 0.038(4) 0.064(6) -0.009(4) 0.006(4) -0.029(4)
C12A 0.063(6) 0.052(5) 0.047(5) -0.020(4) 0.018(4) -0.026(4)
C6B 0.071(7) 0.085(6) 0.056(6) -0.023(5) 0.011(5) -0.037(5)
N1A 0.062(5) 0.050(4) 0.064(5) -0.026(3) 0.007(4) -0.030(3)
C1A 0.065(6) 0.059(5) 0.045(5) -0.020(4) 0.010(4) -0.035(4)
C2A 0.051(5) 0.058(5) 0.068(6) -0.033(4) 0.014(4) -0.031(4)
N5A 0.102(7) 0.085(6) 0.084(6) -0.051(5) 0.015(5) -0.048(5)
C4A 0.087(8) 0.093(7) 0.056(6) -0.040(5) 0.013(5) -0.047(6)
C3A 0.076(7) 0.066(5) 0.064(6) -0.030(4) 0.009(5) -0.041(5)
C7A 0.099(8) 0.067(6) 0.061(6) -0.023(5) 0.018(5) -0.045(5)
C6A 0.130(10) 0.049(5) 0.091(8) -0.020(5) 0.005(7) -0.046(6)

loop_
_atom_type_symbol
_atom_type_description
_atom_type_scat_dispersion_real
_atom_type_scat_dispersion_imag
_atom_type_scat_source
C C 0.0033 0.0016 'International Tables Vol C Tables 4.2.6.8 and 6.1.1.4'
H H 0.0000 0.0000 'International Tables Vol C Tables 4.2.6.8 and 6.1.1.4'
N N 0.0061 0.0033 'International Tables Vol C Tables 4.2.6.8 and 6.1.1.4'
F F 0.0171 0.0103 'International Tables Vol C Tables 4.2.6.8 and 6.1.1.4'
Cl Cl 0.1484 0.1585 'International Tables Vol C Tables 4.2.6.8 and 6.1.1.4'
Au Au -2.0133 8.8022 'International Tables Vol C Tables 4.2.6.8 and 6.1.1.4'

loop_
_exptl_crystal_face_index_h
_exptl_crystal_face_index_k
_exptl_crystal_face_index_l
_exptl_crystal_face_perp_dist
12 0 -10 0.0758
-12 -1 9 0.0608
-1 13 12 0.0756
1 -13 -12 0.0756
-9 -9 -15 0.0707
9 9 15 0.0707
1 1 -17 0.0909
-4 -11 9 0.0706

loop_
_geom_angle_atom_site_label_1
_geom_angle_atom_site_label_2
_geom_angle_atom_site_label_3
_geom_angle
_geom_angle_site_symmetry_3
C1A Au1A C11A 175.8(3) .
C11B Au1B Au1B 83.1(2) 2_556
C1B Au1B Au1B 99.7(3) 2_556
C1B Au1B C11B 175.5(4) .
F12B C12B C11B 118.9(8) .
F12B C12B C13B 116.5(7) .
C13B C12B C11B 124.6(8) .
F16B C16B C11B 118.3(8) .
F16B C16B C15B 117.4(8) .
C15B C16B C11B 124.2(8) .
C12B C11B Au1B 120.0(7) .
C16B C11B Au1B 125.6(6) .
C16B C11B C12B 114.4(8) .
F14B C14B C15B 120.2(7) .
F14B C14B C13B 118.3(7) .
C15B C14B C13B 121.4(8) .
C15A C16A F16A 115.9(8) .
C11A C16A F16A 118.5(7) .
C11A C16A C15A 125.6(8) .
C16A C15A Cl5A 122.0(7) .
C16A C15A C14A 116.9(8) .
C14A C15A Cl5A 121.0(6) .
C16B C15B Cl5B 122.5(6) .
C16B C15B C14B 118.6(8) .
C14B C15B Cl5B 118.7(7) .
F14A C14A C15A 118.8(7) .
F14A C14A C13A 119.6(7) .
C13A C14A C15A 121.6(7) .
C12B C13B Cl3B 122.5(7) .
C12B C13B C14B 116.7(7) .
C14B C13B Cl3B 120.8(6) .
C16A C11A Au1A 121.1(6) .
C16A C11A C12A 113.9(7) .
C12A C11A Au1A 125.0(6) .
N5B C4B C3B 124.6(9) .
C7B C2B N1B 119.0(8) .
C3B C2B C7B 121.0(8) .
C3B C2B N1B 120.0(8) .
C4B N5B C6B 116.8(8) .
C2B C7B C6B 117.2(9) .
C1B N1B C2B 176.3(10) .
C4B C3B C2B 117.3(9) .
N1B C1B Au1B 177.1(10) .
C14A C13A Cl3A 120.0(7) .
C12A C13A Cl3A 123.6(7) .
C12A C13A C14A 116.4(7) .
F12A C12A C11A 119.0(7) .
F12A C12A C13A 115.5(8) .
C13A C12A C11A 125.5(8) .
N5B C6B C7B 123.1(9) .
C1A N1A C2A 175.8(9) .
N1A C1A Au1A 173.1(8) .
C3A C2A N1A 121.8(8) .
C7A C2A N1A 119.7(8) .
C7A C2A C3A 118.5(8) .
C6A N5A C4A 115.9(8) .
N5A C4A C3A 124.2(9) .
C2A C3A C4A 118.7(9) .
C2A C7A C6A 117.8(9) .
N5A C6A C7A 124.9(9) .

loop_
_geom_bond_atom_site_label_1
_geom_bond_atom_site_label_2
_geom_bond_distance
_geom_bond_site_symmetry_2
Au1A C11A 2.042(7) .
Au1A C1A 1.984(8) .
Au1B Au1B 3.3152(7) 2_556
Au1B C11B 2.032(8) .
Au1B C1B 1.961(10) .
Cl5B C15B 1.735(8) .
Cl5A C15A 1.718(8) .
Cl3B C13B 1.712(8) .
Cl3A C13A 1.706(8) .
F16B C16B 1.356(9) .
F16A C16A 1.371(9) .
F12B C12B 1.356(9) .
F14A C14A 1.348(8) .
F14B C14B 1.357(9) .
F12A C12A 1.362(9) .
C12B C11B 1.386(11) .
C12B C13B 1.382(11) .
C16B C11B 1.383(12) .
C16B C15B 1.359(11) .
C14B C15B 1.367(10) .
C14B C13B 1.388(11) .
C16A C15A 1.369(10) .
C16A C11A 1.359(11) .
C15A C14A 1.388(11) .
C14A C13A 1.380(11) .
C11A C12A 1.382(12) .
C4B N5B 1.321(12) .
C4B C3B 1.358(12) .
C2B C7B 1.365(11) .
C2B N1B 1.423(10) .
C2B C3B 1.365(11) .
N5B C6B 1.344(12) .
C7B C6B 1.376(13) .
N1B C1B 1.140(11) .
C13A C12A 1.373(11) .
N1A C1A 1.133(10) .
N1A C2A 1.379(10) .
C2A C3A 1.360(12) .
C2A C7A 1.357(11) .
N5A C4A 1.311(12) .
N5A C6A 1.304(12) .
C4A C3A 1.371(12) .
C7A C6A 1.380(13) .

loop_
_exptl_oxdiff_crystal_face_indexfrac_h
_exptl_oxdiff_crystal_face_indexfrac_k
_exptl_oxdiff_crystal_face_indexfrac_l
_exptl_oxdiff_crystal_face_x
_exptl_oxdiff_crystal_face_y
_exptl_oxdiff_crystal_face_z
12.0000 0.0000 -10.0000 -0.3521 -0.9683 -0.1278
-12.0000 -1.0000 9.0000 0.3469 0.9377 0.0597
-1.0000 13.0000 12.0000 0.1663 0.4065 0.8749
1.0000 -13.0000 -12.0000 -0.1663 -0.4065 -0.8749
-9.0000 -9.0000 -15.0000 0.7296 -0.0747 -0.6667
9.0000 9.0000 15.0000 -0.7296 0.0747 0.6667
1.0000 1.0000 -17.0000 0.6271 -0.7188 -0.1334
-4.0000 -11.0000 9.0000 -0.5719 0.6358 -0.5207
